data_1507494
loop_
_publ_author_name
'Xu, Jianwei'
'Lai, Yee-Hing'
'He, Chaobin'

_publ_section_title
;
 A Unique Spherical Molecular Host withD2dSymmetry. A Novel Intramolecular
 Kinetic Equilibrium in Metal Ion Complexation between Two Crown Ethers
;
_journal_issue 22
_journal_name_full 'Organic Letters'
_journal_page_first 3911
_journal_paper_doi 10.1021/ol026780t
_journal_volume 4
_journal_year 2002
_chemical_formula_sum 'C48 H60 O14 S4'
_chemical_formula_weight 989.20
_chemical_name_systematic
; 
 ? 
;
_space_group_IT_number 15
_symmetry_cell_setting monoclinic
_symmetry_space_group_name_Hall '-C 2yc'
_symmetry_space_group_name_H-M 'C 1 2/c 1'
_atom_sites_solution_hydrogens geom
_atom_sites_solution_primary direct
_atom_sites_solution_secondary difmap
_audit_creation_method SHELXL-97
_cell_angle_alpha 90.00
_cell_angle_beta 96.1580(10)
_cell_angle_gamma 90.00
_cell_formula_units_Z 4
_cell_length_a 13.09450(10)
_cell_length_b 19.84390(10)
_cell_length_c 18.6198(3)
_cell_measurement_reflns_used 7685
_cell_measurement_temperature 293(2)
_cell_volume 4810.36(9)
_computing_cell_refinement 'Bruker SMART'
_computing_data_collection 'Bruker SMART'
_computing_data_reduction 'Bruker SHELXTL'
_computing_molecular_graphics 'Bruker SHELXTL'
_computing_publication_material 'Bruker SHELXTL'
_computing_structure_refinement 'SHELXL-97 (Sheldrick, 1997)'
_computing_structure_solution 'SHELXS-97 (Sheldrick, 1990)'
_diffrn_ambient_temperature 293(2)
_diffrn_measured_fraction_theta_full 0.927
_diffrn_measured_fraction_theta_max 0.927
_diffrn_measurement_device_type 'CCD area detector'
_diffrn_measurement_method 'phi and omega scans'
_diffrn_radiation_monochromator graphite
_diffrn_radiation_source 'fine-focus sealed tube'
_diffrn_radiation_type MoK\a
_diffrn_radiation_wavelength 0.71073
_diffrn_reflns_av_R_equivalents 0.0475
_diffrn_reflns_av_sigmaI/netI 0.0440
_diffrn_reflns_limit_h_max 17
_diffrn_reflns_limit_h_min -17
_diffrn_reflns_limit_k_max 26
_diffrn_reflns_limit_k_min -26
_diffrn_reflns_limit_l_max 24
_diffrn_reflns_limit_l_min -24
_diffrn_reflns_number 21540
_diffrn_reflns_theta_full 29.15
_diffrn_reflns_theta_max 29.15
_diffrn_reflns_theta_min 1.87
_exptl_absorpt_coefficient_mu 0.264
_exptl_absorpt_correction_T_max 0.985542
_exptl_absorpt_correction_T_min 0.816814
_exptl_absorpt_correction_type 'Sadabs (Sheldrick, 1996)'
_exptl_crystal_colour colourless
_exptl_crystal_density_diffrn 1.366
_exptl_crystal_density_method 'not measured'
_exptl_crystal_description 'rectangular rod'
_exptl_crystal_F_000 2096
_exptl_crystal_size_max 0.24
_exptl_crystal_size_mid 0.12
_exptl_crystal_size_min 0.08
_refine_diff_density_max 0.567
_refine_diff_density_min -0.346
_refine_diff_density_rms 0.050
_refine_ls_extinction_method none
_refine_ls_goodness_of_fit_ref 1.158
_refine_ls_hydrogen_treatment mixed
_refine_ls_matrix_type full
_refine_ls_number_parameters 413
_refine_ls_number_reflns 6029
_refine_ls_number_restraints 3
_refine_ls_restrained_S_all 1.161
_refine_ls_R_factor_all 0.1245
_refine_ls_R_factor_gt 0.0760
_refine_ls_shift/su_max 0.026
_refine_ls_shift/su_mean 0.001
_refine_ls_structure_factor_coef Fsqd
_refine_ls_weighting_details 'calc w=1/[\s^2^(Fo^2^)+(0.0258P)^2^+10.0256P] where P=(Fo^2^+2Fc^2^)/3'
_refine_ls_weighting_scheme calc
_refine_ls_wR_factor_gt 0.1283
_refine_ls_wR_factor_ref 0.1478
_reflns_number_gt 3919
_reflns_number_total 6029
_reflns_threshold_expression >2sigma(I)
_cod_data_source_file si_20020005460.cif
_cod_data_source_block lyh1
_cod_depositor_comments
;
The following automatic conversions were performed:

'_symmetry_cell_setting' value 'Monoclinic' changed to 'monoclinic'
according to /home/saulius/struct/CIF-dictionaries/cif_core.dic
dictionary named 'cif_core.dic' version 2.4.1 from 2010-06-29.

Automatic conversion script
Id: cif_fix_values 1715 2011-07-08 13:25:40Z adriana 
;
_cod_original_sg_symbol_H-M C2/c
_cod_database_code 1507494

loop_
_symmetry_equiv_pos_as_xyz
'x, y, z'
'-x, y, -z+1/2'
'x+1/2, y+1/2, z'
'-x+1/2, y+1/2, -z+1/2'
'-x, -y, -z'
'x, -y, z-1/2'
'-x+1/2, -y+1/2, -z'
'x+1/2, -y+1/2, z-1/2'

loop_
_atom_site_label
_atom_site_type_symbol
_atom_site_fract_x
_atom_site_fract_y
_atom_site_fract_z
_atom_site_U_iso_or_equiv
_atom_site_adp_type
_atom_site_occupancy
_atom_site_symmetry_multiplicity
_atom_site_calc_flag
_atom_site_refinement_flags
_atom_site_disorder_assembly
_atom_site_disorder_group
S1 S 0.5000 1.10996(5) 0.2500 0.0549(3) Uani 1 2 d S . .
S2 S 0.08971(7) 0.87025(5) 0.12064(6) 0.0655(3) Uani 1 1 d . . .
S3 S 0.4992(4) 0.65235(10) 0.23145(16) 0.0814(12) Uani 0.50 1 d P . .
O1 O 0.56582(15) 0.92836(11) 0.11907(10) 0.0470(5) Uani 1 1 d . . .
O2 O 0.41227(16) 0.84081(10) 0.06121(10) 0.0481(5) Uani 1 1 d . . .
O3 O 0.5750(2) 0.74522(12) 0.03591(12) 0.0640(6) Uani 1 1 d . . .
O4 O 0.67540(16) 0.70541(12) 0.17141(11) 0.0558(6) Uani 1 1 d . . .
O5 O 0.83232(15) 0.79758(11) 0.22142(11) 0.0487(5) Uani 1 1 d . . .
O6A O 0.7825(2) 0.89597(18) 0.09687(15) 0.0583(11) Uani 0.858(9) 1 d P A 1
O6B O 0.7691(12) 0.9469(11) 0.1255(11) 0.056(8) Uani 0.142(9) 1 d P A 2
C1 C 0.5262(3) 1.0521(2) 0.1800(2) 0.0569(9) Uani 1 1 d . . .
H1A H 0.544(3) 1.082(2) 0.143(2) 0.082(12) Uiso 1 1 d . . .
H1B H 0.586(3) 1.0264(18) 0.1949(19) 0.068(11) Uiso 1 1 d . . .
C2 C 0.4400(2) 1.00549(15) 0.15191(16) 0.0457(7) Uani 1 1 d . . .
C3 C 0.3370(3) 1.02039(17) 0.15519(19) 0.0529(8) Uani 1 1 d . . .
H3 H 0.320(2) 1.0614(17) 0.1766(18) 0.063 Uiso 1 1 d . . .
C4 C 0.2614(3) 0.97646(18) 0.12837(19) 0.0546(8) Uani 1 1 d . . .
H4 H 0.195(3) 0.9868(17) 0.1323(18) 0.065 Uiso 1 1 d . . .
C5 C 0.2838(2) 0.91497(16) 0.09842(15) 0.0457(7) Uani 1 1 d . . .
C6 C 0.3865(2) 0.89999(15) 0.09392(15) 0.0428(7) Uani 1 1 d . . .
C7 C 0.4635(2) 0.94483(15) 0.12032(15) 0.0413(7) Uani 1 1 d . . .
C8 C 0.2025(3) 0.8641(2) 0.07233(19) 0.0585(9) Uani 1 1 d . . .
H8A H 0.230(3) 0.8174(19) 0.0777(19) 0.070 Uiso 1 1 d . . .
H8B H 0.181(3) 0.8700(17) 0.022(2) 0.070 Uiso 1 1 d . . .
C9 C 0.6034(3) 0.9201(3) 0.0490(2) 0.0712(11) Uani 1 1 d . A .
H9A H 0.596(3) 0.967(2) 0.051(2) 0.085 Uiso 1 1 d . . .
H9B H 0.596(3) 0.869(2) 0.034(2) 0.085 Uiso 1 1 d . . .
C10 C 0.7141(3) 0.9375(2) 0.0559(2) 0.0605(9) Uani 1 1 d . . .
H10A H 0.740(3) 0.9390(18) 0.007(2) 0.080(11) Uiso 1 1 d . . .
H10B H 0.717(3) 0.989(2) 0.077(2) 0.108(15) Uiso 1 1 d . . .
C11 C 0.4514(3) 0.78852(17) 0.11109(18) 0.0528(8) Uani 1 1 d . . .
H11A H 0.397(3) 0.7757(17) 0.1407(18) 0.063 Uiso 1 1 d . . .
H11B H 0.510(3) 0.8074(17) 0.1416(18) 0.063 Uiso 1 1 d . . .
C12 C 0.4841(3) 0.73065(19) 0.0682(2) 0.0623(10) Uani 1 1 d . . .
H12A H 0.430(3) 0.7202(18) 0.032(2) 0.075 Uiso 1 1 d . . .
H12B H 0.492(3) 0.6917(19) 0.100(2) 0.075 Uiso 1 1 d . . .
C13 C 0.6525(3) 0.69543(18) 0.04526(18) 0.0591(9) Uani 1 1 d . . .
H13A H 0.618(3) 0.6515(19) 0.0500(19) 0.071 Uiso 1 1 d . . .
H13B H 0.687(3) 0.6951(17) 0.002(2) 0.071 Uiso 1 1 d . . .
C14 C 0.7298(3) 0.7094(2) 0.10843(17) 0.0563(9) Uani 1 1 d . . .
H14A H 0.759(3) 0.7553(19) 0.1062(18) 0.068 Uiso 1 1 d . . .
H14B H 0.784(3) 0.6775(18) 0.1102(18) 0.068 Uiso 1 1 d . . .
C15 C 0.7294(2) 0.69970(16) 0.23874(15) 0.0454(7) Uani 1 1 d . . .
C16 C 0.6983(2) 0.64795(16) 0.28271(17) 0.0489(8) Uani 1 1 d . . .
C17 C 0.7467(3) 0.64345(19) 0.35252(18) 0.0572(9) Uani 1 1 d . . .
H17 H 0.724(3) 0.6091(18) 0.3832(19) 0.069 Uiso 1 1 d . . .
C18 C 0.8238(3) 0.68687(19) 0.37732(18) 0.0570(9) Uani 1 1 d . . .
H18 H 0.856(3) 0.6826(18) 0.4221(19) 0.068 Uiso 1 1 d . . .
C19 C 0.8555(2) 0.73843(17) 0.33409(17) 0.0497(8) Uani 1 1 d . . .
C20 C 0.8045(2) 0.74549(16) 0.26455(15) 0.0440(7) Uani 1 1 d . . .
C21 C 0.7566(3) 0.85123(18) 0.21317(19) 0.0532(8) Uani 1 1 d . A .
H21A H 0.691(3) 0.8326(17) 0.1876(18) 0.064 Uiso 1 1 d . . .
H21B H 0.744(2) 0.8670(17) 0.2620(19) 0.064 Uiso 1 1 d . . .
C22 C 0.7971(4) 0.9075(2) 0.1718(2) 0.0665(10) Uani 1 1 d . . .
H22A H 0.871(3) 0.9137(16) 0.1877(17) 0.057(9) Uiso 1 1 d . . .
H22B H 0.759(3) 0.953(2) 0.178(2) 0.076(12) Uiso 1 1 d . . .
C23 C 0.9430(3) 0.7834(2) 0.3619(2) 0.0586(9) Uani 1 1 d . . .
H23A H 0.990(2) 0.7887(16) 0.3292(17) 0.055(9) Uiso 1 1 d . . .
H23B H 0.976(3) 0.7630(18) 0.405(2) 0.074(11) Uiso 1 1 d . . .
C24 C 0.6109(3) 0.60245(18) 0.2562(2) 0.0579(9) Uani 1 1 d . . .
H24A H 0.601(3) 0.569(2) 0.290(2) 0.092(14) Uiso 1 1 d . . .
H24B H 0.612(3) 0.586(2) 0.207(2) 0.095(14) Uiso 1 1 d . . .
O1S O 0.0362(4) 0.9769(4) 0.9541(4) 0.205(3) Uani 1 1 d D . .
H1S H 0.006(2) 0.9542(17) 0.9139(12) 0.050 Uiso 1 1 d D . .
H2S H -0.012(2) 0.981(2) 0.9783(16) 0.050 Uiso 1 1 d D . .

loop_
_atom_site_aniso_label
_atom_site_aniso_U_11
_atom_site_aniso_U_22
_atom_site_aniso_U_33
_atom_site_aniso_U_23
_atom_site_aniso_U_13
_atom_site_aniso_U_12
S1 0.0654(8) 0.0308(5) 0.0691(8) 0.000 0.0100(6) 0.000
S2 0.0454(5) 0.0741(6) 0.0783(6) 0.0131(5) 0.0121(4) -0.0021(4)
S3 0.0542(9) 0.0707(11) 0.120(4) 0.0484(16) 0.013(3) -0.0077(17)
O1 0.0426(11) 0.0565(13) 0.0425(11) -0.0035(10) 0.0074(9) -0.0003(10)
O2 0.0555(13) 0.0505(12) 0.0374(11) -0.0018(9) 0.0006(9) -0.0012(10)
O3 0.0837(18) 0.0543(14) 0.0543(14) 0.0081(11) 0.0088(13) 0.0076(13)
O4 0.0542(13) 0.0791(16) 0.0355(11) 0.0044(11) 0.0112(10) -0.0062(12)
O5 0.0435(12) 0.0581(13) 0.0457(12) 0.0063(10) 0.0100(9) 0.0057(10)
O6A 0.0645(18) 0.064(2) 0.0495(17) 0.0015(15) 0.0181(13) 0.0147(14)
O6B 0.041(9) 0.066(15) 0.061(13) 0.025(11) 0.004(8) -0.010(8)
C1 0.054(2) 0.053(2) 0.066(2) -0.0083(18) 0.0194(18) -0.0129(17)
C2 0.0500(18) 0.0424(17) 0.0456(17) 0.0042(13) 0.0099(14) -0.0059(14)
C3 0.0502(19) 0.0456(18) 0.064(2) 0.0007(16) 0.0116(16) 0.0015(15)
C4 0.0429(18) 0.064(2) 0.058(2) 0.0035(17) 0.0089(15) 0.0018(16)
C5 0.0448(17) 0.0558(19) 0.0362(15) 0.0056(14) 0.0026(13) -0.0093(14)
C6 0.0477(17) 0.0459(17) 0.0345(15) 0.0037(13) 0.0037(12) -0.0033(13)
C7 0.0395(15) 0.0468(17) 0.0381(15) 0.0051(13) 0.0059(12) -0.0017(13)
C8 0.0493(19) 0.079(3) 0.0471(19) -0.0018(19) 0.0053(15) -0.0181(18)
C9 0.068(3) 0.087(3) 0.062(2) -0.001(2) 0.0234(19) -0.002(2)
C10 0.060(2) 0.070(3) 0.055(2) 0.0102(19) 0.0222(17) 0.0109(19)
C11 0.063(2) 0.0477(19) 0.0465(19) 0.0036(15) -0.0013(16) -0.0045(16)
C12 0.070(2) 0.050(2) 0.064(2) -0.0097(18) -0.0075(19) -0.0077(18)
C13 0.090(3) 0.050(2) 0.0398(18) -0.0098(15) 0.0214(18) 0.0017(19)
C14 0.068(2) 0.062(2) 0.0430(18) 0.0004(16) 0.0242(17) 0.0048(18)
C15 0.0459(17) 0.0547(18) 0.0370(15) 0.0028(14) 0.0109(13) 0.0125(14)
C16 0.0520(18) 0.0467(18) 0.0509(18) 0.0043(14) 0.0184(14) 0.0149(14)
C17 0.063(2) 0.060(2) 0.050(2) 0.0160(17) 0.0143(17) 0.0185(18)
C18 0.060(2) 0.067(2) 0.0435(18) 0.0087(17) 0.0039(16) 0.0261(18)
C19 0.0441(17) 0.060(2) 0.0451(17) 0.0026(15) 0.0080(14) 0.0222(15)
C20 0.0424(16) 0.0525(18) 0.0386(16) 0.0052(13) 0.0114(13) 0.0125(14)
C21 0.0526(19) 0.055(2) 0.0518(19) 0.0048(16) 0.0057(16) 0.0058(16)
C22 0.077(3) 0.058(2) 0.062(2) -0.001(2) -0.006(2) -0.011(2)
C23 0.0423(18) 0.080(3) 0.053(2) -0.0001(19) 0.0041(16) 0.0186(18)
C24 0.066(2) 0.049(2) 0.062(2) 0.0018(18) 0.0229(18) 0.0082(17)
O1S 0.162(6) 0.164(6) 0.272(8) 0.092(5) -0.062(4) -0.028(5)

loop_
_atom_type_symbol
_atom_type_description
_atom_type_scat_dispersion_real
_atom_type_scat_dispersion_imag
_atom_type_scat_source
S S 0.1246 0.1234 'International Tables Vol C Tables 4.2.6.8 and 6.1.1.4'
O O 0.0106 0.0060 'International Tables Vol C Tables 4.2.6.8 and 6.1.1.4'
C C 0.0033 0.0016 'International Tables Vol C Tables 4.2.6.8 and 6.1.1.4'
H H 0.0000 0.0000 'International Tables Vol C Tables 4.2.6.8 and 6.1.1.4'

loop_
_geom_angle_atom_site_label_1
_geom_angle_atom_site_label_2
_geom_angle_atom_site_label_3
_geom_angle
_geom_angle_site_symmetry_1
_geom_angle_site_symmetry_3
C1 S1 C1 100.6(3) 2_655 .
C8 S2 C23 104.20(19) . 2_655
S3 S3 C24 79.0(7) 2_655 2_655
S3 S3 C24 78.8(7) 2_655 .
C24 S3 C24 108.1(3) 2_655 .
C7 O1 C9 117.7(2) . .
C6 O2 C11 114.4(2) . .
C13 O3 C12 115.4(3) . .
C15 O4 C14 119.7(3) . .
C20 O5 C21 113.0(2) . .
C10 O6A C22 117.5(3) . .
C22 O6B C10 131.2(18) . .
C2 C1 S1 116.7(2) . .
C3 C2 C7 117.6(3) . .
C3 C2 C1 123.2(3) . .
C7 C2 C1 119.1(3) . .
C4 C3 C2 121.0(3) . .
C3 C4 C5 122.0(3) . .
C4 C5 C6 117.5(3) . .
C4 C5 C8 123.0(3) . .
C6 C5 C8 119.5(3) . .
O2 C6 C5 119.5(3) . .
O2 C6 C7 119.8(3) . .
C5 C6 C7 120.7(3) . .
O1 C7 C2 118.2(3) . .
O1 C7 C6 120.6(3) . .
C2 C7 C6 121.2(3) . .
C5 C8 S2 112.3(3) . .
O1 C9 C10 108.6(3) . .
O6A C10 O6B 48.9(9) . .
O6A C10 C9 118.5(3) . .
O6B C10 C9 120.1(7) . .
O2 C11 C12 108.1(3) . .
O3 C12 C11 111.9(3) . .
O3 C13 C14 112.6(3) . .
O4 C14 C13 106.2(3) . .
O4 C15 C20 122.5(3) . .
O4 C15 C16 116.1(3) . .
C20 C15 C16 121.2(3) . .
C17 C16 C15 117.6(3) . .
C17 C16 C24 121.7(3) . .
C15 C16 C24 120.6(3) . .
C18 C17 C16 121.5(3) . .
C17 C18 C19 121.5(3) . .
C18 C19 C20 117.8(3) . .
C18 C19 C23 120.1(3) . .
C20 C19 C23 122.1(3) . .
O5 C20 C15 120.7(3) . .
O5 C20 C19 118.9(3) . .
C15 C20 C19 120.4(3) . .
O5 C21 C22 109.1(3) . .
O6B C22 O6A 52.4(11) . .
O6B C22 C21 140.2(8) . .
O6A C22 C21 112.0(3) . .
C19 C23 S2 116.1(2) . 2_655
C16 C24 S3 102.8(3) . 2_655
C16 C24 S3 109.0(3) . .
S3 C24 S3 22.25(19) 2_655 .

loop_
_geom_bond_atom_site_label_1
_geom_bond_atom_site_label_2
_geom_bond_distance
_geom_bond_site_symmetry_2
S1 C1 1.797(4) 2_655
S1 C1 1.797(4) .
S2 C8 1.813(4) .
S2 C23 1.814(4) 2_655
S3 S3 0.689(6) 2_655
S3 C24 1.784(5) 2_655
S3 C24 1.785(6) .
O1 C7 1.381(3) .
O1 C9 1.452(4) .
O2 C6 1.381(3) .
O2 C11 1.449(4) .
O3 C13 1.414(4) .
O3 C12 1.419(5) .
O4 C15 1.376(3) .
O4 C14 1.438(4) .
O5 C20 1.382(3) .
O5 C21 1.452(4) .
O6A C10 1.385(4) .
O6A C22 1.406(5) .
O6B C22 1.193(17) .
O6B C10 1.426(19) .
C1 C2 1.509(4) .
C2 C3 1.388(4) .
C2 C7 1.389(4) .
C3 C4 1.373(5) .
C4 C5 1.386(5) .
C5 C6 1.389(4) .
C5 C8 1.509(4) .
C6 C7 1.394(4) .
C9 C10 1.482(5) .
C11 C12 1.488(5) .
C13 C14 1.493(5) .
C15 C20 1.386(4) .
C15 C16 1.401(4) .
C16 C17 1.387(5) .
C16 C24 1.499(5) .
C17 C18 1.369(5) .
C18 C19 1.392(5) .
C19 C20 1.399(4) .
C19 C23 1.499(5) .
C21 C22 1.486(5) .
C23 S2 1.814(4) 2_655
C24 S3 1.784(5) 2_655

loop_
_geom_torsion_atom_site_label_1
_geom_torsion_atom_site_label_2
_geom_torsion_atom_site_label_3
_geom_torsion_atom_site_label_4
_geom_torsion
_geom_torsion_site_symmetry_1
_geom_torsion_site_symmetry_4
C1 S1 C1 C2 61.7(2) 2_655 .
S1 C1 C2 C3 25.2(5) . .
S1 C1 C2 C7 -155.6(3) . .
C7 C2 C3 C4 0.3(5) . .
C1 C2 C3 C4 179.6(3) . .
C2 C3 C4 C5 1.4(5) . .
C3 C4 C5 C6 -2.3(5) . .
C3 C4 C5 C8 176.5(3) . .
C11 O2 C6 C5 -103.8(3) . .
C11 O2 C6 C7 77.9(3) . .
C4 C5 C6 O2 -176.8(3) . .
C8 C5 C6 O2 4.4(4) . .
C4 C5 C6 C7 1.5(4) . .
C8 C5 C6 C7 -177.4(3) . .
C9 O1 C7 C2 -118.3(3) . .
C9 O1 C7 C6 64.9(4) . .
C3 C2 C7 O1 -177.7(3) . .
C1 C2 C7 O1 3.0(4) . .
C3 C2 C7 C6 -1.0(4) . .
C1 C2 C7 C6 179.6(3) . .
O2 C6 C7 O1 -5.0(4) . .
C5 C6 C7 O1 176.8(2) . .
O2 C6 C7 C2 178.4(3) . .
C5 C6 C7 C2 0.1(4) . .
C4 C5 C8 S2 -28.0(4) . .
C6 C5 C8 S2 150.8(3) . .
C23 S2 C8 C5 -137.1(3) 2_655 .
C7 O1 C9 C10 151.3(3) . .
C22 O6A C10 O6B 21.6(8) . .
C22 O6A C10 C9 -84.9(5) . .
C22 O6B C10 O6A -30.8(15) . .
C22 O6B C10 C9 72(2) . .
O1 C9 C10 O6A 67.4(5) . .
O1 C9 C10 O6B 10.8(12) . .
C6 O2 C11 C12 -175.1(3) . .
C13 O3 C12 C11 131.7(3) . .
O2 C11 C12 O3 71.6(4) . .
C12 O3 C13 C14 -94.6(4) . .
C15 O4 C14 C13 164.3(3) . .
O3 C13 C14 O4 64.6(4) . .
C14 O4 C15 C20 55.5(4) . .
C14 O4 C15 C16 -129.8(3) . .
O4 C15 C16 C17 -176.0(3) . .
C20 C15 C16 C17 -1.2(4) . .
O4 C15 C16 C24 0.0(4) . .
C20 C15 C16 C24 174.8(3) . .
C15 C16 C17 C18 -1.5(5) . .
C24 C16 C17 C18 -177.4(3) . .
C16 C17 C18 C19 1.4(5) . .
C17 C18 C19 C20 1.3(5) . .
C17 C18 C19 C23 -177.5(3) . .
C21 O5 C20 C15 74.9(3) . .
C21 O5 C20 C19 -107.0(3) . .
O4 C15 C20 O5 -3.5(4) . .
C16 C15 C20 O5 -178.0(2) . .
O4 C15 C20 C19 178.4(3) . .
C16 C15 C20 C19 3.9(4) . .
C18 C19 C20 O5 178.0(3) . .
C23 C19 C20 O5 -3.3(4) . .
C18 C19 C20 C15 -3.9(4) . .
C23 C19 C20 C15 174.9(3) . .
C20 O5 C21 C22 174.9(3) . .
C10 O6B C22 O6A 28.7(14) . .
C10 O6B C22 C21 -51(3) . .
C10 O6A C22 O6B -24.8(9) . .
C10 O6A C22 C21 112.5(4) . .
O5 C21 C22 O6B 139.4(19) . .
O5 C21 C22 O6A 82.3(4) . .
C18 C19 C23 S2 -111.4(3) . 2_655
C20 C19 C23 S2 69.9(4) . 2_655
C17 C16 C24 S3 96.4(3) . 2_655
C15 C16 C24 S3 -79.4(3) . 2_655
C17 C16 C24 S3 118.7(3) . .
C15 C16 C24 S3 -57.1(4) . .
S3 S3 C24 C16 -77.2(5) 2_655 .
C24 S3 C24 C16 -151.5(3) 2_655 .
C24 S3 C24 S3 -74.3(5) 2_655 2_655
